data_1530291
loop_
_publ_author_name
'le Page, Y.'
'Donnay, G.'

_publ_section_title
;
 The crystal structure of the new mineral maricite Na Fe P O4
;
_journal_name_full 'Canadian Mineralogist'
_journal_page_first 518
_journal_page_last 521
_journal_volume 15
_journal_year 1977
_chemical_formula_sum 'Fe0.9 Mn0.1 Na O4 P'
_chemical_name_systematic 'Na (Fe0.9 Mn0.1) (P O4)'
_space_group_IT_number 62
_symmetry_space_group_name_Hall '-P 2bc 2a'
_symmetry_space_group_name_H-M 'P m n b'
_cell_angle_alpha 90
_cell_angle_beta 90
_cell_angle_gamma 90
_cell_formula_units_Z 4
_cell_length_a 6.861
_cell_length_b 8.987
_cell_length_c 5.045
_cell_volume 311.074
_citation_journal_id_ASTM CAMIA6
_cod_data_source_file lePage_CAMIA6_1977_193.cif
_cod_data_source_block Fe0.9Mn0.1Na1O4P1
_cod_original_cell_volume 311.0738
_cod_original_sg_symbol_Hall '-P 2ac 2n (y,-x,z)'
_cod_original_formula_sum 'Fe0.9 Mn0.1 Na1 O4 P1'
_cod_database_code 1530291

loop_
_symmetry_equiv_pos_as_xyz
x,y,z
-x,-y+1/2,z+1/2
-x+1/2,y+1/2,-z+1/2
x+1/2,-y,-z
-x,-y,-z
x,y-1/2,-z-1/2
x-1/2,-y-1/2,z-1/2
-x-1/2,y,z

loop_
_atom_site_label
_atom_site_type_symbol
_atom_site_fract_x
_atom_site_fract_y
_atom_site_fract_z
_atom_site_occupancy
_atom_site_U_iso_or_equiv
Na1 Na+1 0.25 0.8508 0.5305 1 0.0
Mn1 Mn+2 0 0 0 0.1 0.0
Fe1 Fe+2 0 0 0 0.9 0.0
O3 O-2 0.0692 0.1213 0.3174 1 0.0
O1 O-2 0.25 0.1164 0.7521 1 0.0
P1 P+5 0.25 0.176 0.464 1 0.0
O2 O-2 0.25 0.3492 0.4557 1 0.0
